data_7130374
loop_
_publ_author_name
'Chan, Chin-Yiu'
'Suresh, Subeesh Madayanad'
'Lee, Yi-Ting'
'Tsuchiya, Youichi'
'Matulaitis, Tomas'
'Hall, David'
'Slawin, Alexandra'
'Warriner, Stuart'
'Beljonne, David'
'Olivier, Yoann'
'Adachi, Chihaya'
'Zysman-Colman, Eli'

_publ_section_title
;
 Two Boron Atoms versus One: High-performance Deep-blue Multi-resonance
 Thermally Activated Delayed Fluorescence Emitters
;
_journal_name_full 'Chemical Communications'
_journal_paper_doi 10.1039/D2CC03347J
_journal_year 2022
_chemical_formula_moiety 'C41 H31 B2 N O2'
_chemical_formula_sum 'C41 H31 B2 N O2'
_chemical_formula_weight 591.32
_space_group_crystal_system monoclinic
_space_group_IT_number 14
_space_group_name_Hall '-P 2ybc'
_space_group_name_H-M_alt 'P 1 21/c 1'
_atom_sites_solution_hydrogens geom
_atom_sites_solution_primary direct
_atom_sites_solution_secondary difmap
_audit_creation_date 2021-02-19
_audit_creation_method 'by CrystalStructure 4.3'
_audit_update_record
;
2022-05-06 deposited with the CCDC.	2022-07-21 downloaded from the CCDC.
;
_cell_angle_alpha 90.0000
_cell_angle_beta 90.118(2)
_cell_angle_gamma 90.0000
_cell_formula_units_Z 4
_cell_length_a 12.6152(10)
_cell_length_b 17.6943(14)
_cell_length_c 13.8941(10)
_cell_measurement_reflns_used 7631
_cell_measurement_temperature 173
_cell_measurement_theta_max 27.50
_cell_measurement_theta_min 1.60
_cell_volume 3101.4(4)
_computing_cell_refinement 'CrystalClear-SM Expert 2.1 b45'
_computing_data_collection 'CrystalClear-SM Expert 2.1 b45 (Rigaku, 2015)'
_computing_data_reduction 'CrystalClear-SM Expert 2.1 b45'
_computing_molecular_graphics 'CrystalStructure 4.3'
_computing_publication_material 'CrystalStructure 4.3 (Rigaku, 2019)'
_computing_structure_refinement 'SHELXL Version 2018/3 (Sheldrick, 2008)'
_computing_structure_solution 'SHELXT Version 2018/2 (Sheldrick, 2014)'
_diffrn_ambient_temperature 173
_diffrn_detector_area_resol_mean 5.814
_diffrn_measured_fraction_theta_full 0.994
_diffrn_measured_fraction_theta_max 0.994
_diffrn_measurement_device_type 'Rigaku XtaLAB P200'
_diffrn_measurement_method \w
_diffrn_radiation_type 'Mo K\a'
_diffrn_radiation_wavelength 0.71075
_diffrn_reflns_av_R_equivalents 0.0221
_diffrn_reflns_av_unetI/netI 0.0132
_diffrn_reflns_Laue_measured_fraction_full 0.994
_diffrn_reflns_Laue_measured_fraction_max 0.994
_diffrn_reflns_limit_h_max 15
_diffrn_reflns_limit_h_min -15
_diffrn_reflns_limit_k_max 21
_diffrn_reflns_limit_k_min -21
_diffrn_reflns_limit_l_max 16
_diffrn_reflns_limit_l_min -13
_diffrn_reflns_number 35988
_diffrn_reflns_point_group_measured_fraction_full 0.994
_diffrn_reflns_point_group_measured_fraction_max 0.994
_diffrn_reflns_theta_full 25.242
_diffrn_reflns_theta_max 25.363
_diffrn_reflns_theta_min 1.614
_diffrn_standards_number 0
_exptl_absorpt_coefficient_mu 0.076
_exptl_absorpt_correction_T_max 0.985
_exptl_absorpt_correction_T_min 0.900
_exptl_absorpt_correction_type multi-scan
_exptl_absorpt_process_details 'REQAB (Rigaku, 1998)'
_exptl_crystal_colour yellow
_exptl_crystal_density_diffrn 1.266
_exptl_crystal_density_method 'not measured'
_exptl_crystal_description prism
_exptl_crystal_F_000 1240.00
_exptl_crystal_size_max 0.200
_exptl_crystal_size_mid 0.200
_exptl_crystal_size_min 0.200
_refine_diff_density_max 0.25
_refine_diff_density_min -0.22
_refine_ls_extinction_method none
_refine_ls_goodness_of_fit_ref 1.086
_refine_ls_hydrogen_treatment constr
_refine_ls_number_parameters 420
_refine_ls_number_reflns 5657
_refine_ls_number_restraints 0
_refine_ls_R_factor_all 0.0486
_refine_ls_R_factor_gt 0.0422
_refine_ls_shift/su_max 0.006
_refine_ls_structure_factor_coef Fsqd
_refine_ls_weighting_details 'w = 1/[\s^2^(Fo^2^)+(0.0755P)^2^+0.5197P] where P=(Fo^2^+2Fc^2^)/3'
_refine_ls_weighting_scheme calc
_refine_ls_wR_factor_gt 0.1251
_refine_ls_wR_factor_ref 0.1305
_reflns_Friedel_coverage 0.000
_reflns_number_gt 4818
_reflns_number_total 5657
_reflns_threshold_expression F^2^>2.0\s(F^2^)
_cod_data_source_file d2cc03347j3.cif
_cod_data_source_block 2B-DTACrs
_cod_database_code 7130374

loop_
_space_group_symop_id
_space_group_symop_operation_xyz
1 +X,+Y,+Z
2 -X,1/2+Y,1/2-Z
3 -X,-Y,-Z
4 +X,-1/2-Y,-1/2+Z

loop_
_atom_site_label
_atom_site_type_symbol
_atom_site_fract_x
_atom_site_fract_y
_atom_site_fract_z
_atom_site_U_iso_or_equiv
_atom_site_adp_type
_atom_site_occupancy
_atom_site_site_symmetry_order
_atom_site_calc_flag
_atom_site_refinement_flags_posn
_atom_site_refinement_flags_adp
_atom_site_refinement_flags_occupancy
_atom_site_disorder_assembly
_atom_site_disorder_group
O15 O 0.56222(7) 0.57507(5) 0.34486(8) 0.0453(3) Uani 1 1 d . . . . .
O19 O 0.77895(7) 0.36837(5) 0.40795(7) 0.0429(2) Uani 1 1 d . . . . .
N1 N 0.39968(9) 0.33336(6) 0.40308(9) 0.0412(3) Uani 1 1 d . . . . .
C1 C 0.48876(10) 0.37943(8) 0.39578(10) 0.0379(3) Uani 1 1 d . . . . .
C2 C 0.30258(10) 0.35548(8) 0.35809(11) 0.0407(3) Uani 1 1 d . . . . .
C3 C 0.23517(11) 0.29892(9) 0.32298(12) 0.0483(4) Uani 1 1 d . . . . .
H3 H 0.255158 0.247357 0.328785 0.058 Uiso 1 1 calc R U . . .
C4 C 0.14022(11) 0.31742(9) 0.28014(12) 0.0499(4) Uani 1 1 d . . . . .
H4 H 0.095347 0.278210 0.257231 0.060 Uiso 1 1 calc R U . . .
C5 C 0.10835(11) 0.39254(9) 0.26958(12) 0.0476(4) Uani 1 1 d . . . . .
C6 C 0.17888(11) 0.44776(9) 0.29880(11) 0.0452(3) Uani 1 1 d . . . . .
H6 H 0.159619 0.499122 0.289244 0.054 Uiso 1 1 calc R U . . .
C7 C 0.27806(10) 0.43225(8) 0.34211(10) 0.0408(3) Uani 1 1 d . . . . .
C8 C 0.47520(10) 0.45640(8) 0.37395(10) 0.0385(3) Uani 1 1 d . . . . .
C9 C 0.36715(11) 0.57820(8) 0.34560(10) 0.0396(3) Uani 1 1 d . . . . .
C10 C 0.27935(11) 0.62760(8) 0.34075(10) 0.0422(3) Uani 1 1 d . . . . .
H10 H 0.210421 0.606818 0.348267 0.051 Uiso 1 1 calc R U . . .
C11 C 0.28832(12) 0.70451(8) 0.32565(10) 0.0433(3) Uani 1 1 d . . . . .
C12 C 0.38975(12) 0.73458(8) 0.31342(11) 0.0462(4) Uani 1 1 d . . . . .
H12 H 0.397461 0.787030 0.300642 0.055 Uiso 1 1 calc R U . . .
C13 C 0.47876(12) 0.68987(8) 0.31946(11) 0.0455(3) Uani 1 1 d . . . . .
H13 H 0.547359 0.711169 0.311872 0.055 Uiso 1 1 calc R U . . .
C14 C 0.46659(11) 0.61321(8) 0.33682(10) 0.0401(3) Uani 1 1 d . . . . .
C16 C 0.56790(10) 0.49987(8) 0.36445(10) 0.0383(3) Uani 1 1 d . . . . .
C17 C 0.67122(10) 0.47166(8) 0.37242(10) 0.0390(3) Uani 1 1 d . . . . .
C18 C 0.67781(10) 0.39552(8) 0.39731(10) 0.0378(3) Uani 1 1 d . . . . .
C20 C 0.79998(11) 0.29250(8) 0.42208(10) 0.0396(3) Uani 1 1 d . . . . .
C21 C 0.90775(11) 0.27593(9) 0.42746(11) 0.0456(3) Uani 1 1 d . . . . .
H21 H 0.958932 0.315251 0.424643 0.055 Uiso 1 1 calc R U . . .
C22 C 0.93902(12) 0.20189(10) 0.43689(11) 0.0505(4) Uani 1 1 d . . . . .
H22 H 1.012354 0.190377 0.442148 0.061 Uiso 1 1 calc R U . . .
C23 C 0.86494(13) 0.14328(9) 0.43889(11) 0.0503(4) Uani 1 1 d . . . . .
C24 C 0.75850(12) 0.16201(8) 0.43483(11) 0.0465(4) Uani 1 1 d . . . . .
H24 H 0.707893 0.122269 0.436272 0.056 Uiso 1 1 calc R U . . .
C25 C 0.72133(11) 0.23686(8) 0.42868(10) 0.0405(3) Uani 1 1 d . . . . .
C26 C 0.59033(10) 0.34723(8) 0.40983(10) 0.0377(3) Uani 1 1 d . . . . .
C27 C 0.50157(11) 0.22281(8) 0.45972(10) 0.0403(3) Uani 1 1 d . . . . .
C28 C 0.49857(12) 0.15327(8) 0.50880(11) 0.0452(3) Uani 1 1 d . . . . .
H28 H 0.562010 0.124473 0.512353 0.054 Uiso 1 1 calc R U . . .
C29 C 0.40863(13) 0.12441(9) 0.55216(11) 0.0496(4) Uani 1 1 d . . . . .
C30 C 0.31764(13) 0.16900(9) 0.55005(12) 0.0536(4) Uani 1 1 d . . . . .
H30 H 0.255770 0.151980 0.582334 0.064 Uiso 1 1 calc R U . . .
C31 C 0.31526(12) 0.23710(9) 0.50232(12) 0.0510(4) Uani 1 1 d . . . . .
H31 H 0.252429 0.266698 0.502529 0.061 Uiso 1 1 calc R U . . .
C32 C 0.40550(11) 0.26297(8) 0.45328(11) 0.0417(3) Uani 1 1 d . . . . .
C33 C 0.00203(13) 0.41137(10) 0.22599(15) 0.0634(5) Uani 1 1 d . . . . .
H33A H -0.003496 0.466152 0.216900 0.076 Uiso 1 1 calc R U . . .
H33B H -0.054451 0.394226 0.269110 0.076 Uiso 1 1 calc R U . . .
H33C H -0.005063 0.385968 0.163631 0.076 Uiso 1 1 calc R U . . .
C34 C 0.19217(13) 0.75505(9) 0.32158(12) 0.0522(4) Uani 1 1 d . . . . .
H34A H 0.156244 0.754409 0.384041 0.063 Uiso 1 1 calc R U . . .
H34B H 0.143548 0.736783 0.271635 0.063 Uiso 1 1 calc R U . . .
H34C H 0.214228 0.806791 0.306401 0.063 Uiso 1 1 calc R U . . .
C35 C 0.76574(11) 0.52007(8) 0.35422(12) 0.0455(4) Uani 1 1 d . . . . .
C36 C 0.78250(13) 0.55249(10) 0.26353(15) 0.0646(5) Uani 1 1 d . . . . .
C37 C 0.87043(18) 0.59929(13) 0.2524(3) 0.1068(10) Uani 1 1 d . . . . .
H37 H 0.881946 0.622966 0.191982 0.128 Uiso 1 1 calc R U . . .
C38 C 0.94050(19) 0.61227(13) 0.3254(4) 0.1315(15) Uani 1 1 d . . . . .
H38 H 0.999437 0.644758 0.315522 0.158 Uiso 1 1 calc R U . . .
C39 C 0.92577(18) 0.57833(14) 0.4132(3) 0.1096(11) Uani 1 1 d . . . . .
H39 H 0.975454 0.586175 0.463714 0.132 Uiso 1 1 calc R U . . .
C40 C 0.83831(13) 0.53266(11) 0.42788(16) 0.0683(5) Uani 1 1 d . . . . .
H40 H 0.827741 0.509669 0.488899 0.082 Uiso 1 1 calc R U . . .
C41 C 0.71179(19) 0.53718(16) 0.17929(16) 0.0938(8) Uani 1 1 d . . . . .
H41A H 0.650735 0.571382 0.181313 0.113 Uiso 1 1 calc R U . . .
H41B H 0.687034 0.484721 0.181809 0.113 Uiso 1 1 calc R U . . .
H41C H 0.751249 0.545398 0.119511 0.113 Uiso 1 1 calc R U . . .
C42 C 0.89907(16) 0.06213(11) 0.44789(16) 0.0712(5) Uani 1 1 d . . . . .
H42A H 0.855055 0.030533 0.405875 0.085 Uiso 1 1 calc R U . . .
H42B H 0.890841 0.045579 0.514771 0.085 Uiso 1 1 calc R U . . .
H42C H 0.973547 0.057414 0.428900 0.085 Uiso 1 1 calc R U . . .
C43 C 0.40949(16) 0.04871(10) 0.60227(15) 0.0689(5) Uani 1 1 d . . . . .
H43A H 0.469407 0.046527 0.647180 0.083 Uiso 1 1 calc R U . . .
H43B H 0.416498 0.008381 0.554350 0.083 Uiso 1 1 calc R U . . .
H43C H 0.343105 0.042070 0.637792 0.083 Uiso 1 1 calc R U . . .
B8 B 0.36677(12) 0.49145(9) 0.35785(12) 0.0389(3) Uani 1 1 d . . . . .
B26 B 0.60476(12) 0.26418(9) 0.43016(11) 0.0398(4) Uani 1 1 d . . . . .

loop_
_atom_site_aniso_label
_atom_site_aniso_U_11
_atom_site_aniso_U_22
_atom_site_aniso_U_33
_atom_site_aniso_U_23
_atom_site_aniso_U_13
_atom_site_aniso_U_12
O15 0.0320(5) 0.0361(5) 0.0679(7) 0.0045(5) 0.0011(4) 0.0001(4)
O19 0.0295(5) 0.0439(5) 0.0554(6) 0.0053(4) 0.0000(4) 0.0036(4)
N1 0.0308(6) 0.0387(6) 0.0543(7) 0.0067(5) 0.0002(5) -0.0011(5)
C1 0.0312(7) 0.0404(7) 0.0421(7) 0.0013(6) 0.0012(5) -0.0003(5)
C2 0.0297(6) 0.0426(7) 0.0499(8) 0.0041(6) 0.0026(6) -0.0004(6)
C3 0.0368(7) 0.0414(8) 0.0667(10) 0.0034(7) 0.0001(7) -0.0030(6)
C4 0.0366(7) 0.0485(8) 0.0645(10) 0.0028(7) -0.0037(7) -0.0090(6)
C5 0.0329(7) 0.0528(9) 0.0572(9) 0.0076(7) -0.0021(6) -0.0061(6)
C6 0.0328(7) 0.0443(8) 0.0584(9) 0.0068(7) -0.0011(6) -0.0006(6)
C7 0.0303(7) 0.0426(7) 0.0496(8) 0.0018(6) 0.0023(6) 0.0004(5)
C8 0.0320(7) 0.0389(7) 0.0447(8) 0.0007(6) 0.0001(6) -0.0006(5)
C9 0.0352(7) 0.0417(7) 0.0418(7) -0.0012(6) -0.0015(6) 0.0024(6)
C10 0.0369(7) 0.0438(8) 0.0459(8) -0.0005(6) -0.0025(6) 0.0035(6)
C11 0.0474(8) 0.0452(8) 0.0373(7) -0.0015(6) -0.0052(6) 0.0083(6)
C12 0.0560(9) 0.0370(7) 0.0457(8) 0.0018(6) -0.0042(7) 0.0038(6)
C13 0.0443(8) 0.0403(8) 0.0520(8) 0.0023(6) -0.0007(6) -0.0017(6)
C14 0.0362(7) 0.0389(7) 0.0451(8) -0.0012(6) -0.0013(6) 0.0042(6)
C16 0.0341(7) 0.0361(7) 0.0448(8) 0.0014(6) 0.0000(6) 0.0006(5)
C17 0.0307(7) 0.0415(7) 0.0450(8) 0.0015(6) 0.0006(5) -0.0018(5)
C18 0.0299(6) 0.0432(7) 0.0403(7) 0.0007(6) 0.0002(5) 0.0032(5)
C20 0.0373(7) 0.0436(7) 0.0380(7) 0.0018(6) 0.0004(5) 0.0074(6)
C21 0.0360(7) 0.0552(9) 0.0456(8) 0.0011(7) 0.0002(6) 0.0052(6)
C22 0.0392(8) 0.0636(10) 0.0486(8) 0.0001(7) 0.0002(6) 0.0173(7)
C23 0.0501(8) 0.0522(9) 0.0485(9) -0.0007(7) -0.0003(7) 0.0156(7)
C24 0.0464(8) 0.0432(8) 0.0498(8) 0.0007(6) -0.0003(7) 0.0068(6)
C25 0.0399(7) 0.0433(8) 0.0382(7) 0.0013(6) -0.0001(6) 0.0053(6)
C26 0.0312(7) 0.0418(7) 0.0399(7) 0.0015(6) 0.0009(5) 0.0002(5)
C27 0.0404(7) 0.0390(7) 0.0416(7) 0.0008(6) 0.0006(6) 0.0000(6)
C28 0.0481(8) 0.0409(8) 0.0465(8) 0.0016(6) -0.0005(6) 0.0015(6)
C29 0.0582(9) 0.0445(8) 0.0460(8) 0.0054(6) 0.0033(7) -0.0061(7)
C30 0.0501(9) 0.0538(9) 0.0569(10) 0.0086(7) 0.0123(7) -0.0080(7)
C31 0.0414(8) 0.0508(9) 0.0608(10) 0.0070(7) 0.0077(7) -0.0004(7)
C32 0.0398(7) 0.0385(7) 0.0467(8) 0.0039(6) 0.0012(6) -0.0026(6)
C33 0.0403(8) 0.0611(10) 0.0889(13) 0.0160(9) -0.0155(8) -0.0088(7)
C34 0.0549(9) 0.0498(9) 0.0518(9) 0.0019(7) -0.0052(7) 0.0150(7)
C35 0.0309(7) 0.0374(7) 0.0683(10) 0.0006(7) 0.0038(6) 0.0009(6)
C36 0.0431(8) 0.0556(10) 0.0952(14) 0.0264(9) 0.0183(9) 0.0096(7)
C37 0.0539(12) 0.0686(14) 0.198(3) 0.0608(16) 0.0432(16) 0.0100(10)
C38 0.0440(12) 0.0526(13) 0.298(5) 0.024(2) 0.017(2) -0.0104(10)
C39 0.0516(12) 0.0696(15) 0.208(3) -0.0338(19) -0.0293(16) -0.0113(11)
C40 0.0427(9) 0.0642(11) 0.0978(15) -0.0205(10) -0.0100(9) -0.0021(8)
C41 0.0842(15) 0.130(2) 0.0671(13) 0.0375(13) 0.0132(11) 0.0208(14)
C42 0.0643(11) 0.0582(11) 0.0913(14) -0.0013(10) -0.0014(10) 0.0246(9)
C43 0.0791(13) 0.0570(10) 0.0706(12) 0.0212(9) 0.0122(10) -0.0008(9)
B8 0.0325(8) 0.0424(8) 0.0419(8) 0.0009(7) 0.0017(6) 0.0011(6)
B26 0.0388(8) 0.0421(8) 0.0384(8) 0.0008(6) -0.0011(6) 0.0018(7)

loop_
_atom_type_symbol
_atom_type_description
_atom_type_scat_dispersion_real
_atom_type_scat_dispersion_imag
_atom_type_scat_source
C C 0.0033 0.0016
;
International Tables for Crystallography
(Vol. C, Tables 4.2.6.8 and 6.1.1.4)
;
H H 0.0000 0.0000
;
International Tables for Crystallography
(Vol. C, Table 6.1.1.4)
;
B B 0.0013 0.0007
;
International Tables for Crystallography
(Vol. C, Tables 4.2.6.8 and 6.1.1.4)
;
N N 0.0061 0.0033
;
International Tables for Crystallography
(Vol. C, Tables 4.2.6.8 and 6.1.1.4)
;
O O 0.0106 0.0060
;
International Tables for Crystallography
(Vol. C, Tables 4.2.6.8 and 6.1.1.4)
;

loop_
_geom_angle_atom_site_label_1
_geom_angle_atom_site_label_2
_geom_angle_atom_site_label_3
_geom_angle
_geom_angle_site_symmetry_1
_geom_angle_site_symmetry_3
_geom_angle_publ_flag
C16 O15 C14 122.53(10) . . ?
C18 O19 C20 122.26(11) . . ?
C1 N1 C2 119.95(11) . . ?
C1 N1 C32 120.34(11) . . ?
C2 N1 C32 119.69(11) . . ?
N1 C1 C8 119.02(12) . . ?
N1 C1 C26 119.01(12) . . ?
C8 C1 C26 121.96(12) . . ?
C3 C2 C7 120.04(13) . . ?
C3 C2 N1 118.44(13) . . ?
C7 C2 N1 121.34(12) . . ?
C4 C3 C2 120.54(14) . . ?
C4 C3 H3 119.7 . . ?
C2 C3 H3 119.7 . . ?
C3 C4 C5 121.48(14) . . ?
C3 C4 H4 119.3 . . ?
C5 C4 H4 119.3 . . ?
C6 C5 C4 117.20(13) . . ?
C6 C5 C33 122.24(14) . . ?
C4 C5 C33 120.55(14) . . ?
C5 C6 C7 123.80(14) . . ?
C5 C6 H6 118.1 . . ?
C7 C6 H6 118.1 . . ?
C2 C7 C6 116.58(13) . . ?
C2 C7 B8 118.11(12) . . ?
C6 C7 B8 124.57(13) . . ?
C1 C8 C16 116.71(12) . . ?
C1 C8 B8 122.47(12) . . ?
C16 C8 B8 120.79(12) . . ?
C14 C9 C10 115.05(13) . . ?
C14 C9 B8 116.80(12) . . ?
C10 C9 B8 128.15(12) . . ?
C11 C10 C9 123.52(13) . . ?
C11 C10 H10 118.2 . . ?
C9 C10 H10 118.2 . . ?
C10 C11 C12 117.97(13) . . ?
C10 C11 C34 121.58(14) . . ?
C12 C11 C34 120.45(13) . . ?
C13 C12 C11 121.43(13) . . ?
C13 C12 H12 119.3 . . ?
C11 C12 H12 119.3 . . ?
C12 C13 C14 118.85(14) . . ?
C12 C13 H13 120.6 . . ?
C14 C13 H13 120.6 . . ?
O15 C14 C13 113.17(12) . . ?
O15 C14 C9 123.74(12) . . ?
C13 C14 C9 123.09(13) . . ?
O15 C16 C17 114.42(11) . . ?
O15 C16 C8 120.70(12) . . ?
C17 C16 C8 124.87(12) . . ?
C18 C17 C16 114.80(12) . . ?
C18 C17 C35 123.41(12) . . ?
C16 C17 C35 121.78(12) . . ?
O19 C18 C17 114.87(11) . . ?
O19 C18 C26 120.27(12) . . ?
C17 C18 C26 124.86(12) . . ?
O19 C20 C21 113.51(13) . . ?
O19 C20 C25 123.78(12) . . ?
C21 C20 C25 122.69(13) . . ?
C22 C21 C20 119.06(15) . . ?
C22 C21 H21 120.5 . . ?
C20 C21 H21 120.5 . . ?
C21 C22 C23 121.19(14) . . ?
C21 C22 H22 119.4 . . ?
C23 C22 H22 119.4 . . ?
C24 C23 C22 118.08(14) . . ?
C24 C23 C42 120.62(16) . . ?
C22 C23 C42 121.27(15) . . ?
C23 C24 C25 123.42(15) . . ?
C23 C24 H24 118.3 . . ?
C25 C24 H24 118.3 . . ?
C20 C25 C24 115.42(13) . . ?
C20 C25 B26 117.02(12) . . ?
C24 C25 B26 127.54(14) . . ?
C18 C26 C1 116.66(12) . . ?
C18 C26 B26 121.39(12) . . ?
C1 C26 B26 121.81(12) . . ?
C28 C27 C32 116.63(13) . . ?
C28 C27 B26 124.39(13) . . ?
C32 C27 B26 117.92(12) . . ?
C29 C28 C27 123.83(14) . . ?
C29 C28 H28 118.1 . . ?
C27 C28 H28 118.1 . . ?
C28 C29 C30 117.26(14) . . ?
C28 C29 C43 121.56(15) . . ?
C30 C29 C43 121.15(15) . . ?
C31 C30 C29 121.56(14) . . ?
C31 C30 H30 119.2 . . ?
C29 C30 H30 119.2 . . ?
C30 C31 C32 120.16(14) . . ?
C30 C31 H31 119.9 . . ?
C32 C31 H31 119.9 . . ?
C31 C32 C27 120.21(13) . . ?
C31 C32 N1 118.68(13) . . ?
C27 C32 N1 120.95(12) . . ?
C5 C33 H33A 109.5 . . ?
C5 C33 H33B 109.5 . . ?
H33A C33 H33B 109.5 . . ?
C5 C33 H33C 109.5 . . ?
H33A C33 H33C 109.5 . . ?
H33B C33 H33C 109.5 . . ?
C11 C34 H34A 109.5 . . ?
C11 C34 H34B 109.5 . . ?
H34A C34 H34B 109.5 . . ?
C11 C34 H34C 109.5 . . ?
H34A C34 H34C 109.5 . . ?
H34B C34 H34C 109.5 . . ?
C40 C35 C36 119.76(16) . . ?
C40 C35 C17 119.55(15) . . ?
C36 C35 C17 120.68(14) . . ?
C37 C36 C35 117.7(2) . . ?
C37 C36 C41 119.7(2) . . ?
C35 C36 C41 122.62(16) . . ?
C38 C37 C36 122.2(3) . . ?
C38 C37 H37 118.9 . . ?
C36 C37 H37 118.9 . . ?
C37 C38 C39 119.9(2) . . ?
C37 C38 H38 120.0 . . ?
C39 C38 H38 120.0 . . ?
C38 C39 C40 119.7(3) . . ?
C38 C39 H39 120.1 . . ?
C40 C39 H39 120.1 . . ?
C39 C40 C35 120.6(2) . . ?
C39 C40 H40 119.7 . . ?
C35 C40 H40 119.7 . . ?
C36 C41 H41A 109.5 . . ?
C36 C41 H41B 109.5 . . ?
H41A C41 H41B 109.5 . . ?
C36 C41 H41C 109.5 . . ?
H41A C41 H41C 109.5 . . ?
H41B C41 H41C 109.5 . . ?
C23 C42 H42A 109.5 . . ?
C23 C42 H42B 109.5 . . ?
H42A C42 H42B 109.5 . . ?
C23 C42 H42C 109.5 . . ?
H42A C42 H42C 109.5 . . ?
H42B C42 H42C 109.5 . . ?
C29 C43 H43A 109.5 . . ?
C29 C43 H43B 109.5 . . ?
H43A C43 H43B 109.5 . . ?
C29 C43 H43C 109.5 . . ?
H43A C43 H43C 109.5 . . ?
H43B C43 H43C 109.5 . . ?
C8 B8 C9 114.79(12) . . ?
C8 B8 C7 113.28(12) . . ?
C9 B8 C7 131.25(12) . . ?
C26 B26 C27 114.14(12) . . ?
C26 B26 C25 114.60(13) . . ?
C27 B26 C25 130.88(13) . . ?

loop_
_geom_bond_atom_site_label_1
_geom_bond_atom_site_label_2
_geom_bond_distance
_geom_bond_site_symmetry_2
_geom_bond_publ_flag
O15 C16 1.3600(17) . ?
O15 C14 1.3866(16) . ?
O19 C18 1.3710(16) . ?
O19 C20 1.3825(17) . ?
N1 C1 1.3921(17) . ?
N1 C2 1.4287(18) . ?
N1 C32 1.4293(18) . ?
C1 C8 1.4057(19) . ?
C1 C26 1.4155(18) . ?
C2 C3 1.400(2) . ?
C2 C7 1.411(2) . ?
C3 C4 1.376(2) . ?
C3 H3 0.9500 . ?
C4 C5 1.396(2) . ?
C4 H4 0.9500 . ?
C5 C6 1.382(2) . ?
C5 C33 1.508(2) . ?
C6 C7 1.4142(19) . ?
C6 H6 0.9500 . ?
C7 B8 1.548(2) . ?
C8 C16 1.4062(19) . ?
C8 B8 1.518(2) . ?
C9 C14 1.4045(19) . ?
C9 C10 1.4125(19) . ?
C9 B8 1.544(2) . ?
C10 C11 1.382(2) . ?
C10 H10 0.9500 . ?
C11 C12 1.396(2) . ?
C11 C34 1.508(2) . ?
C12 C13 1.376(2) . ?
C12 H12 0.9500 . ?
C13 C14 1.386(2) . ?
C13 H13 0.9500 . ?
C16 C17 1.4000(18) . ?
C17 C18 1.3933(19) . ?
C17 C35 1.4903(19) . ?
C18 C26 1.4068(19) . ?
C20 C21 1.3927(19) . ?
C20 C25 1.401(2) . ?
C21 C22 1.374(2) . ?
C21 H21 0.9500 . ?
C22 C23 1.396(2) . ?
C22 H22 0.9500 . ?
C23 C24 1.384(2) . ?
C23 C42 1.504(2) . ?
C24 C25 1.408(2) . ?
C24 H24 0.9500 . ?
C25 B26 1.548(2) . ?
C26 B26 1.507(2) . ?
C27 C28 1.407(2) . ?
C27 C32 1.4076(19) . ?
C27 B26 1.550(2) . ?
C28 C29 1.383(2) . ?
C28 H28 0.9500 . ?
C29 C30 1.393(2) . ?
C29 C43 1.510(2) . ?
C30 C31 1.376(2) . ?
C30 H30 0.9500 . ?
C31 C32 1.405(2) . ?
C31 H31 0.9500 . ?
C33 H33A 0.9800 . ?
C33 H33B 0.9800 . ?
C33 H33C 0.9800 . ?
C34 H34A 0.9800 . ?
C34 H34B 0.9800 . ?
C34 H34C 0.9800 . ?
C35 C40 1.390(2) . ?
C35 C36 1.401(2) . ?
C36 C37 1.393(3) . ?
C36 C41 1.495(3) . ?
C37 C38 1.363(5) . ?
C37 H37 0.9500 . ?
C38 C39 1.373(5) . ?
C38 H38 0.9500 . ?
C39 C40 1.383(3) . ?
C39 H39 0.9500 . ?
C40 H40 0.9500 . ?
C41 H41A 0.9800 . ?
C41 H41B 0.9800 . ?
C41 H41C 0.9800 . ?
C42 H42A 0.9800 . ?
C42 H42B 0.9800 . ?
C42 H42C 0.9800 . ?
C43 H43A 0.9800 . ?
C43 H43B 0.9800 . ?
C43 H43C 0.9800 . ?

loop_
_geom_torsion_atom_site_label_1
_geom_torsion_atom_site_label_2
_geom_torsion_atom_site_label_3
_geom_torsion_atom_site_label_4
_geom_torsion
_geom_torsion_site_symmetry_1
_geom_torsion_site_symmetry_2
_geom_torsion_site_symmetry_3
_geom_torsion_site_symmetry_4
_geom_torsion_publ_flag
C2 N1 C1 C8 21.3(2) . . . . ?
C32 N1 C1 C8 -160.33(13) . . . . ?
C2 N1 C1 C26 -158.20(13) . . . . ?
C32 N1 C1 C26 20.1(2) . . . . ?
C1 N1 C2 C3 147.84(14) . . . . ?
C32 N1 C2 C3 -30.5(2) . . . . ?
C1 N1 C2 C7 -27.2(2) . . . . ?
C32 N1 C2 C7 154.44(13) . . . . ?
C7 C2 C3 C4 -5.7(2) . . . . ?
N1 C2 C3 C4 179.21(14) . . . . ?
C2 C3 C4 C5 0.5(2) . . . . ?
C3 C4 C5 C6 3.7(2) . . . . ?
C3 C4 C5 C33 -177.55(16) . . . . ?
C4 C5 C6 C7 -2.9(2) . . . . ?
C33 C5 C6 C7 178.37(16) . . . . ?
C3 C2 C7 C6 6.3(2) . . . . ?
N1 C2 C7 C6 -178.77(13) . . . . ?
C3 C2 C7 B8 -164.34(14) . . . . ?
N1 C2 C7 B8 10.6(2) . . . . ?
C5 C6 C7 C2 -2.0(2) . . . . ?
C5 C6 C7 B8 167.92(15) . . . . ?
N1 C1 C8 C16 -178.07(12) . . . . ?
C26 C1 C8 C16 1.4(2) . . . . ?
N1 C1 C8 B8 -0.1(2) . . . . ?
C26 C1 C8 B8 179.44(13) . . . . ?
C14 C9 C10 C11 1.9(2) . . . . ?
B8 C9 C10 C11 -177.23(14) . . . . ?
C9 C10 C11 C12 0.8(2) . . . . ?
C9 C10 C11 C34 -179.66(13) . . . . ?
C10 C11 C12 C13 -2.3(2) . . . . ?
C34 C11 C12 C13 178.21(13) . . . . ?
C11 C12 C13 C14 0.9(2) . . . . ?
C16 O15 C14 C13 178.18(13) . . . . ?
C16 O15 C14 C9 -1.6(2) . . . . ?
C12 C13 C14 O15 -177.71(13) . . . . ?
C12 C13 C14 C9 2.1(2) . . . . ?
C10 C9 C14 O15 176.43(12) . . . . ?
B8 C9 C14 O15 -4.4(2) . . . . ?
C10 C9 C14 C13 -3.3(2) . . . . ?
B8 C9 C14 C13 175.86(14) . . . . ?
C14 O15 C16 C17 -178.36(12) . . . . ?
C14 O15 C16 C8 2.4(2) . . . . ?
C1 C8 C16 O15 -178.99(13) . . . . ?
B8 C8 C16 O15 3.0(2) . . . . ?
C1 C8 C16 C17 1.9(2) . . . . ?
B8 C8 C16 C17 -176.15(13) . . . . ?
O15 C16 C17 C18 176.89(12) . . . . ?
C8 C16 C17 C18 -3.9(2) . . . . ?
O15 C16 C17 C35 -3.8(2) . . . . ?
C8 C16 C17 C35 175.35(14) . . . . ?
C20 O19 C18 C17 -172.78(12) . . . . ?
C20 O19 C18 C26 6.20(19) . . . . ?
C16 C17 C18 O19 -178.14(12) . . . . ?
C35 C17 C18 O19 2.6(2) . . . . ?
C16 C17 C18 C26 2.9(2) . . . . ?
C35 C17 C18 C26 -176.35(14) . . . . ?
C18 O19 C20 C21 177.62(12) . . . . ?
C18 O19 C20 C25 -1.2(2) . . . . ?
O19 C20 C21 C22 -176.98(13) . . . . ?
C25 C20 C21 C22 1.9(2) . . . . ?
C20 C21 C22 C23 1.5(2) . . . . ?
C21 C22 C23 C24 -2.5(2) . . . . ?
C21 C22 C23 C42 179.18(16) . . . . ?
C22 C23 C24 C25 0.1(2) . . . . ?
C42 C23 C24 C25 178.47(16) . . . . ?
O19 C20 C25 C24 174.75(13) . . . . ?
C21 C20 C25 C24 -4.0(2) . . . . ?
O19 C20 C25 B26 -6.3(2) . . . . ?
C21 C20 C25 B26 174.98(13) . . . . ?
C23 C24 C25 C20 3.0(2) . . . . ?
C23 C24 C25 B26 -175.85(14) . . . . ?
O19 C18 C26 C1 -178.86(12) . . . . ?
C17 C18 C26 C1 0.0(2) . . . . ?
O19 C18 C26 B26 -3.1(2) . . . . ?
C17 C18 C26 B26 175.76(14) . . . . ?
N1 C1 C26 C18 177.18(12) . . . . ?
C8 C1 C26 C18 -2.3(2) . . . . ?
N1 C1 C26 B26 1.5(2) . . . . ?
C8 C1 C26 B26 -178.05(13) . . . . ?
C32 C27 C28 C29 -1.9(2) . . . . ?
B26 C27 C28 C29 166.13(14) . . . . ?
C27 C28 C29 C30 -2.9(2) . . . . ?
C27 C28 C29 C43 178.81(16) . . . . ?
C28 C29 C30 C31 3.5(2) . . . . ?
C43 C29 C30 C31 -178.19(17) . . . . ?
C29 C30 C31 C32 0.7(3) . . . . ?
C30 C31 C32 C27 -5.7(2) . . . . ?
C30 C31 C32 N1 178.95(14) . . . . ?
C28 C27 C32 C31 6.1(2) . . . . ?
B26 C27 C32 C31 -162.69(14) . . . . ?
C28 C27 C32 N1 -178.61(13) . . . . ?
B26 C27 C32 N1 12.6(2) . . . . ?
C1 N1 C32 C31 147.55(14) . . . . ?
C2 N1 C32 C31 -34.1(2) . . . . ?
C1 N1 C32 C27 -27.8(2) . . . . ?
C2 N1 C32 C27 150.54(14) . . . . ?
C18 C17 C35 C40 -62.2(2) . . . . ?
C16 C17 C35 C40 118.52(16) . . . . ?
C18 C17 C35 C36 117.29(17) . . . . ?
C16 C17 C35 C36 -61.9(2) . . . . ?
C40 C35 C36 C37 -2.7(2) . . . . ?
C17 C35 C36 C37 177.77(16) . . . . ?
C40 C35 C36 C41 175.78(18) . . . . ?
C17 C35 C36 C41 -3.7(3) . . . . ?
C35 C36 C37 C38 1.8(3) . . . . ?
C41 C36 C37 C38 -176.7(2) . . . . ?
C36 C37 C38 C39 0.4(4) . . . . ?
C37 C38 C39 C40 -1.7(4) . . . . ?
C38 C39 C40 C35 0.7(3) . . . . ?
C36 C35 C40 C39 1.5(3) . . . . ?
C17 C35 C40 C39 -178.98(17) . . . . ?
C1 C8 B8 C9 173.67(13) . . . . ?
C16 C8 B8 C9 -8.4(2) . . . . ?
C1 C8 B8 C7 -14.7(2) . . . . ?
C16 C8 B8 C7 163.26(13) . . . . ?
C14 C9 B8 C8 8.84(19) . . . . ?
C10 C9 B8 C8 -172.07(13) . . . . ?
C14 C9 B8 C7 -160.96(15) . . . . ?
C10 C9 B8 C7 18.1(3) . . . . ?
C2 C7 B8 C8 9.09(19) . . . . ?
C6 C7 B8 C8 -160.71(14) . . . . ?
C2 C7 B8 C9 179.01(15) . . . . ?
C6 C7 B8 C9 9.2(3) . . . . ?
C18 C26 B26 C27 169.65(13) . . . . ?
C1 C26 B26 C27 -14.8(2) . . . . ?
C18 C26 B26 C25 -4.1(2) . . . . ?
C1 C26 B26 C25 171.44(12) . . . . ?
C28 C27 B26 C26 -160.27(14) . . . . ?
C32 C27 B26 C26 7.58(19) . . . . ?
C28 C27 B26 C25 12.2(2) . . . . ?
C32 C27 B26 C25 -179.96(14) . . . . ?
C20 C25 B26 C26 8.43(19) . . . . ?
C24 C25 B26 C26 -172.73(14) . . . . ?
C20 C25 B26 C27 -164.00(14) . . . . ?
C24 C25 B26 C27 14.8(3) . . . . ?
